data_7158119
loop_
_publ_author_name
'Kasatkina, Svetlana O.'
'Geyl, Kirill K.'
'Baykov, Sergey V.'
'Boyarskaya, Irina A.'
'Boyarskiy, Vadim P.'

_publ_section_title
;
 Catalyst-free synthesis of substituted pyridin-2-yl, quinolin-2-yl, and
 isoquinolin-1-yl carbamates from the corresponding hetaryl ureas and
 alcohols.
;
_journal_issue 27
_journal_name_full 'Organic &amp; biomolecular chemistry'
_journal_page_first 6059
_journal_page_last 6065
_journal_paper_doi 10.1039/d1ob00783a
_journal_volume 19
_journal_year 2021
_chemical_formula_moiety 'C8 H10 N2 O2'
_chemical_formula_sum 'C8 H10 N2 O2'
_chemical_formula_weight 166.18
_chemical_melting_point 414
_chemical_name_systematic 'Methyl (4--methylpyridin--2--yl)carbamate'
_space_group_crystal_system monoclinic
_space_group_IT_number 14
_space_group_name_Hall '-P 2ybc'
_space_group_name_H-M_alt 'P 1 21/c 1'
_atom_sites_solution_hydrogens geom
_atom_sites_solution_primary dual
_audit_creation_date 2020-12-08
_audit_creation_method
;
Olex2 1.3
(compiled 2020.11.12 svn.r5f609507 for OlexSys, GUI svn.r6226)
;
_audit_update_record
;
2020-12-16 deposited with the CCDC.	2021-06-10 downloaded from the CCDC.
;
_cell_angle_alpha 90
_cell_angle_beta 97.589(5)
_cell_angle_gamma 90
_cell_formula_units_Z 4
_cell_length_a 5.9064(3)
_cell_length_b 18.7809(8)
_cell_length_c 7.4306(4)
_cell_measurement_reflns_used 1489
_cell_measurement_temperature 100(2)
_cell_measurement_theta_max 74.7900
_cell_measurement_theta_min 4.6910
_cell_volume 817.04(7)
_computing_cell_refinement 'CrysAlisPro 1.171.38.46 (Rigaku OD, 2015)'
_computing_data_collection 'CrysAlisPro 1.171.38.46 (Rigaku OD, 2015)'
_computing_data_reduction 'CrysAlisPro 1.171.38.46 (Rigaku OD, 2015)'
_computing_molecular_graphics 'Olex2 1.3 (Dolomanov et al., 2009)'
_computing_publication_material 'Olex2 1.3 (Dolomanov et al., 2009)'
_computing_structure_refinement 'SHELXL 2018/3 (Sheldrick, 2015)'
_computing_structure_solution 'ShelXT (Sheldrick, 2015)'
_diffrn_ambient_environment N~2~
_diffrn_ambient_temperature 100(2)
_diffrn_detector 'CCD plate'
_diffrn_detector_area_resol_mean 10.3829
_diffrn_detector_type Atlas
_diffrn_measured_fraction_theta_full 0.997
_diffrn_measured_fraction_theta_max 0.975
_diffrn_measurement_details
;
List of Runs (angles in degrees, time in seconds):

  # Type    Start    End  Width  t~exp~   \w     \q     \k     \f   Frames
#--------------------------------------------------------------------------
  1  \w      1.00  28.00   1.00    1.00    --  -40.13  38.00 -90.00   27
  2  \w    -67.00 -19.00   1.00    1.00    --  -40.13  38.00 -90.00   48
  3  \w   -109.00 -14.00   1.00    1.00    --  -40.13 -38.00  90.00   95
  4  \w     92.00 130.00   1.00    1.00    --   40.13 178.00  30.00   38
  5  \w    107.00 134.00   1.00    1.00    --  113.00 112.00 120.00   27
  6  \w    151.00 176.00   1.00    1.00    --  113.00 112.00 120.00   25
  7  \w     98.00 166.00   1.00    1.00    --  113.00  45.00  60.00   68
  8  \w     86.00 178.00   1.00    1.00    --  113.00  61.00   0.00   92
  9  \w    141.00 178.00   1.00    1.00    --  113.00 112.00-150.00   37
 10  \w    103.00 150.00   1.00    1.00    --  113.00 112.00-180.00   47
 11  \w     55.00 137.00   1.00    1.00    --  113.00 -61.00-150.00   82
 12  \w     71.00 109.00   1.00    1.00    --  113.00 -95.00-180.00   38
 13  \w     82.00 108.00   1.00    1.00    --   40.13-178.00 150.00   26
 14  \w     46.00 110.00   1.00    1.00    --  113.00-112.00 150.00   64
;
_diffrn_measurement_device 'four-circle diffractometer'
_diffrn_measurement_device_type 'SuperNova, Dual, Cu at zero, Atlas'
_diffrn_measurement_method '\w scans'
_diffrn_orient_matrix_type 'CrysAlisPro convention (1999,Acta A55,543-557)'
_diffrn_orient_matrix_UB_11 -0.0308340000
_diffrn_orient_matrix_UB_12 -0.0791611000
_diffrn_orient_matrix_UB_13 0.0452230000
_diffrn_orient_matrix_UB_21 -0.1601477000
_diffrn_orient_matrix_UB_22 0.0209966000
_diffrn_orient_matrix_UB_23 0.1390290000
_diffrn_orient_matrix_UB_31 -0.2065037000
_diffrn_orient_matrix_UB_32 -0.0043955000
_diffrn_orient_matrix_UB_33 -0.1495906000
_diffrn_radiation_monochromator mirror
_diffrn_radiation_probe x-ray
_diffrn_radiation_type 'Cu K\a'
_diffrn_radiation_wavelength 1.54184
_diffrn_reflns_av_R_equivalents 0.0232
_diffrn_reflns_av_unetI/netI 0.0304
_diffrn_reflns_Laue_measured_fraction_full 0.997
_diffrn_reflns_Laue_measured_fraction_max 0.975
_diffrn_reflns_limit_h_max 6
_diffrn_reflns_limit_h_min -7
_diffrn_reflns_limit_k_max 22
_diffrn_reflns_limit_k_min -23
_diffrn_reflns_limit_l_max 8
_diffrn_reflns_limit_l_min -9
_diffrn_reflns_number 3366
_diffrn_reflns_point_group_measured_fraction_full 0.997
_diffrn_reflns_point_group_measured_fraction_max 0.975
_diffrn_reflns_theta_full 67.684
_diffrn_reflns_theta_max 76.066
_diffrn_reflns_theta_min 4.709
_diffrn_source 'micro-focus sealed X-ray tube'
_diffrn_source_type 'SuperNova (Cu) X-ray Source'
_exptl_absorpt_coefficient_mu 0.822
_exptl_absorpt_correction_T_max 1.00000
_exptl_absorpt_correction_T_min 0.65304
_exptl_absorpt_correction_type multi-scan
_exptl_absorpt_process_details
;
CrysAlisPro 1.171.38.46 (Rigaku Oxford Diffraction, 2015)
Empirical absorption correction using spherical harmonics,
 implemented in SCALE3 ABSPACK scaling algorithm.
;
_exptl_crystal_colour 'clear whiteish white'
_exptl_crystal_colour_lustre clear
_exptl_crystal_colour_modifier whiteish
_exptl_crystal_colour_primary white
_exptl_crystal_density_diffrn 1.351
_exptl_crystal_description prism
_exptl_crystal_F_000 352
_exptl_crystal_recrystallization_method 'Re-crystallisation from solvent: Methanol'
_exptl_crystal_size_max 0.18
_exptl_crystal_size_mid 0.13
_exptl_crystal_size_min 0.12
_refine_diff_density_max 0.231
_refine_diff_density_min -0.269
_refine_diff_density_rms 0.052
_refine_ls_extinction_method none
_refine_ls_goodness_of_fit_ref 1.093
_refine_ls_hydrogen_treatment constr
_refine_ls_matrix_type full
_refine_ls_number_parameters 111
_refine_ls_number_reflns 1661
_refine_ls_number_restraints 0
_refine_ls_restrained_S_all 1.093
_refine_ls_R_factor_all 0.0501
_refine_ls_R_factor_gt 0.0411
_refine_ls_shift/su_max 0.000
_refine_ls_shift/su_mean 0.000
_refine_ls_structure_factor_coef Fsqd
_refine_ls_weighting_details 'w=1/[\s^2^(Fo^2^)+(0.0695P)^2^+0.0757P] where P=(Fo^2^+2Fc^2^)/3'
_refine_ls_weighting_scheme calc
_refine_ls_wR_factor_gt 0.1095
_refine_ls_wR_factor_ref 0.1159
_reflns_Friedel_coverage 0.000
_reflns_number_gt 1396
_reflns_number_total 1661
_reflns_threshold_expression 'I > 2\s(I)'
_cod_data_source_file d1ob00783a2.cif
_cod_data_source_block 1ver0-13840_kkg-164
_cod_depositor_comments 'Adding full bibliography for 7158119--7158123.cif.'
_cod_database_code 7158119
_shelx_shelxl_version_number 2018/3
_chemical_oxdiff_formula 'C9 H13 Cl2 N3 O1 Zn1'
_shelx_space_group_comment
;
The symmetry employed for this shelxl refinement is uniquely defined
by the following loop, which should always be used as a source of
symmetry information in preference to the above space-group names.
They are only intended as comments.
;
_shelx_estimated_absorpt_t_max 0.908
_shelx_estimated_absorpt_t_min 0.866
_reflns_odcompleteness_completeness 99.82
_reflns_odcompleteness_iscentric 1
_reflns_odcompleteness_theta 72.42
_olex2_refinement_description
;
1. Fixed Uiso
 At 1.2 times of:
  All C(H) groups, All N(H) groups
 At 1.5 times of:
  All C(H,H,H) groups
2.a Aromatic/amide H refined with riding coordinates:
 N2(H2), C3(H3), C6(H6), C5(H5)
2.b Idealised Me refined as rotating group:
 C8(H8A,H8B,H8C), C7(H7A,H7B,H7C)
;
_olex2_submission_special_instructions 'No special instructions were received'
_oxdiff_exptl_absorpt_empirical_details
;
Empirical correction (ABSPACK) includes:
- Absorption correction using spherical harmonics
- Frame scaling
;
_oxdiff_exptl_absorpt_empirical_full_max 1.572
_oxdiff_exptl_absorpt_empirical_full_min 0.485

loop_
_space_group_symop_operation_xyz
'x, y, z'
'-x, y+1/2, -z+1/2'
'-x, -y, -z'
'x, -y-1/2, z-1/2'

loop_
_atom_site_label
_atom_site_type_symbol
_atom_site_fract_x
_atom_site_fract_y
_atom_site_fract_z
_atom_site_U_iso_or_equiv
_atom_site_adp_type
_atom_site_occupancy
_atom_site_site_symmetry_order
_atom_site_calc_flag
_atom_site_refinement_flags_posn
_atom_site_refinement_flags_adp
_atom_site_refinement_flags_occupancy
_atom_site_disorder_assembly
_atom_site_disorder_group
O2 O 1.03982(16) 0.50191(5) 0.75347(15) 0.0211(3) Uani 1 1 d . . . . .
O1 O 1.02619(17) 0.62118(5) 0.79098(15) 0.0223(3) Uani 1 1 d . . . . .
N2 N 0.7447(2) 0.55967(6) 0.60923(16) 0.0184(3) Uani 1 1 d . . . . .
H2 H 0.705350 0.516169 0.573851 0.022 Uiso 1 1 calc R U . . .
N1 N 0.39338(19) 0.59146(6) 0.46363(16) 0.0185(3) Uani 1 1 d . . . . .
C2 C 0.5971(2) 0.61470(7) 0.54359(18) 0.0163(3) Uani 1 1 d . . . . .
C1 C 0.9445(2) 0.56722(7) 0.72326(19) 0.0173(3) Uani 1 1 d . . . . .
C3 C 0.6556(2) 0.68665(7) 0.55801(19) 0.0178(3) Uani 1 1 d . . . . .
H3 H 0.804026 0.700708 0.611075 0.021 Uiso 1 1 calc R U . . .
C4 C 0.4939(2) 0.73746(8) 0.49373(18) 0.0180(3) Uani 1 1 d . . . . .
C6 C 0.2400(2) 0.64120(8) 0.4004(2) 0.0212(3) Uani 1 1 d . . . . .
H6 H 0.095014 0.625664 0.343275 0.025 Uiso 1 1 calc R U . . .
C5 C 0.2801(2) 0.71380(8) 0.4134(2) 0.0201(3) Uani 1 1 d . . . . .
H5 H 0.164415 0.746839 0.368596 0.024 Uiso 1 1 calc R U . . .
C8 C 1.2551(2) 0.50200(8) 0.8700(2) 0.0230(3) Uani 1 1 d . . . . .
H8A H 1.369703 0.526958 0.809512 0.035 Uiso 1 1 calc R U . . .
H8B H 1.304642 0.452830 0.895705 0.035 Uiso 1 1 calc R U . . .
H8C H 1.237283 0.526287 0.984014 0.035 Uiso 1 1 calc R U . . .
C7 C 0.5505(2) 0.81519(7) 0.5117(2) 0.0212(3) Uani 1 1 d . . . . .
H7A H 0.563211 0.829078 0.639810 0.032 Uiso 1 1 calc R U . . .
H7B H 0.429435 0.843040 0.441296 0.032 Uiso 1 1 calc R U . . .
H7C H 0.696006 0.824236 0.465901 0.032 Uiso 1 1 calc R U . . .

loop_
_atom_site_aniso_label
_atom_site_aniso_U_11
_atom_site_aniso_U_22
_atom_site_aniso_U_33
_atom_site_aniso_U_23
_atom_site_aniso_U_13
_atom_site_aniso_U_12
O2 0.0156(5) 0.0147(5) 0.0305(6) 0.0007(4) -0.0067(4) 0.0021(4)
O1 0.0197(5) 0.0144(5) 0.0304(6) -0.0024(4) -0.0058(4) -0.0010(4)
N2 0.0170(6) 0.0107(6) 0.0257(6) -0.0014(5) -0.0036(5) 0.0000(4)
N1 0.0158(6) 0.0140(6) 0.0242(6) -0.0001(5) -0.0021(5) -0.0008(4)
C2 0.0150(6) 0.0154(7) 0.0178(7) 0.0003(5) -0.0001(5) 0.0009(5)
C1 0.0151(6) 0.0153(7) 0.0211(7) 0.0019(5) 0.0007(5) 0.0009(5)
C3 0.0172(7) 0.0151(7) 0.0202(7) -0.0006(5) -0.0012(5) -0.0020(5)
C4 0.0218(7) 0.0145(6) 0.0180(7) 0.0010(5) 0.0036(5) 0.0012(5)
C6 0.0164(6) 0.0181(7) 0.0276(8) 0.0012(6) -0.0030(5) 0.0011(5)
C5 0.0183(7) 0.0159(7) 0.0252(8) 0.0018(5) -0.0002(5) 0.0027(5)
C8 0.0153(7) 0.0185(7) 0.0325(9) 0.0035(6) -0.0073(6) 0.0025(5)
C7 0.0245(7) 0.0133(7) 0.0250(7) 0.0004(5) 0.0002(6) -0.0004(6)

loop_
_atom_type_symbol
_atom_type_description
_atom_type_scat_dispersion_real
_atom_type_scat_dispersion_imag
_atom_type_scat_source
C C 0.0181 0.0091 'International Tables Vol C Tables 4.2.6.8 and 6.1.1.4'
H H 0.0000 0.0000 'International Tables Vol C Tables 4.2.6.8 and 6.1.1.4'
N N 0.0311 0.0180 'International Tables Vol C Tables 4.2.6.8 and 6.1.1.4'
O O 0.0492 0.0322 'International Tables Vol C Tables 4.2.6.8 and 6.1.1.4'

loop_
_geom_angle_atom_site_label_1
_geom_angle_atom_site_label_2
_geom_angle_atom_site_label_3
_geom_angle
_geom_angle_site_symmetry_1
_geom_angle_site_symmetry_3
_geom_angle_publ_flag
C1 O2 C8 114.38(11) . . ?
C2 N2 H2 117.0 . . ?
C1 N2 H2 117.0 . . ?
C1 N2 C2 125.97(12) . . ?
C6 N1 C2 116.91(12) . . ?
N1 C2 N2 113.28(12) . . ?
N1 C2 C3 123.17(13) . . ?
C3 C2 N2 123.55(12) . . ?
O2 C1 N2 108.33(12) . . ?
O1 C1 O2 123.88(12) . . ?
O1 C1 N2 127.77(13) . . ?
C2 C3 H3 120.4 . . ?
C4 C3 C2 119.13(13) . . ?
C4 C3 H3 120.4 . . ?
C3 C4 C5 118.05(13) . . ?
C3 C4 C7 120.18(13) . . ?
C5 C4 C7 121.77(13) . . ?
N1 C6 H6 118.0 . . ?
N1 C6 C5 124.01(13) . . ?
C5 C6 H6 118.0 . . ?
C4 C5 H5 120.7 . . ?
C6 C5 C4 118.67(13) . . ?
C6 C5 H5 120.7 . . ?
O2 C8 H8A 109.5 . . ?
O2 C8 H8B 109.5 . . ?
O2 C8 H8C 109.5 . . ?
H8A C8 H8B 109.5 . . ?
H8A C8 H8C 109.5 . . ?
H8B C8 H8C 109.5 . . ?
C4 C7 H7A 109.5 . . ?
C4 C7 H7B 109.5 . . ?
C4 C7 H7C 109.5 . . ?
H7A C7 H7B 109.5 . . ?
H7A C7 H7C 109.5 . . ?
H7B C7 H7C 109.5 . . ?

loop_
_geom_bond_atom_site_label_1
_geom_bond_atom_site_label_2
_geom_bond_distance
_geom_bond_site_symmetry_2
_geom_bond_publ_flag
O2 C1 1.3560(15) . ?
O2 C8 1.4405(16) . ?
O1 C1 1.2038(17) . ?
N2 H2 0.8800 . ?
N2 C2 1.3977(18) . ?
N2 C1 1.3660(18) . ?
N1 C2 1.3427(17) . ?
N1 C6 1.3424(18) . ?
C2 C3 1.3953(19) . ?
C3 H3 0.9500 . ?
C3 C4 1.390(2) . ?
C4 C5 1.396(2) . ?
C4 C7 1.500(2) . ?
C6 H6 0.9500 . ?
C6 C5 1.385(2) . ?
C5 H5 0.9500 . ?
C8 H8A 0.9800 . ?
C8 H8B 0.9800 . ?
C8 H8C 0.9800 . ?
C7 H7A 0.9800 . ?
C7 H7B 0.9800 . ?
C7 H7C 0.9800 . ?

loop_
_geom_torsion_atom_site_label_1
_geom_torsion_atom_site_label_2
_geom_torsion_atom_site_label_3
_geom_torsion_atom_site_label_4
_geom_torsion
_geom_torsion_site_symmetry_1
_geom_torsion_site_symmetry_2
_geom_torsion_site_symmetry_3
_geom_torsion_site_symmetry_4
_geom_torsion_publ_flag
N2 C2 C3 C4 -177.87(13) . . . . ?
N1 C2 C3 C4 2.7(2) . . . . ?
N1 C6 C5 C4 1.3(2) . . . . ?
C2 N2 C1 O2 -179.13(12) . . . . ?
C2 N2 C1 O1 2.1(2) . . . . ?
C2 N1 C6 C5 -0.1(2) . . . . ?
C2 C3 C4 C5 -1.37(19) . . . . ?
C2 C3 C4 C7 178.50(12) . . . . ?
C1 N2 C2 N1 -167.67(13) . . . . ?
C1 N2 C2 C3 12.8(2) . . . . ?
C3 C4 C5 C6 -0.5(2) . . . . ?
C6 N1 C2 N2 178.60(12) . . . . ?
C6 N1 C2 C3 -1.9(2) . . . . ?
C8 O2 C1 O1 -2.2(2) . . . . ?
C8 O2 C1 N2 179.01(12) . . . . ?
C7 C4 C5 C6 179.65(13) . . . . ?
